data_1542818
loop_
_publ_author_name
'Bolla, Geetha'
'Mittapalli, Sudhir'
'Nangia, Ashwini'

_publ_section_title
;
 Modularity and three-dimensional isostructurality of novel synthons in
 sulfonamide--lactam cocrystals
;
_journal_coeditor_code ZX5004
_journal_issue 4
_journal_name_full IUCrJ
_journal_page_first 389
_journal_page_last 401
_journal_paper_doi 10.1107/S2052252515004960
_journal_volume 2
_journal_year 2015
_chemical_formula_moiety C6H6ClNO2S,C6H11NO
_chemical_formula_sum 'C12 H17 Cl N2 O3 S'
_chemical_formula_weight 304.79
_chemical_melting_point 355
_chemical_name_systematic
; 
 ? 
;
_space_group_IT_number 14
_symmetry_cell_setting monoclinic
_symmetry_space_group_name_Hall '-P 2ybc'
_symmetry_space_group_name_H-M 'P 1 21/c 1'
_atom_sites_solution_hydrogens geom
_atom_sites_solution_primary direct
_atom_sites_solution_secondary difmap
_audit_creation_method SHELXL-97
_cell_angle_alpha 90.00
_cell_angle_beta 112.850(7)
_cell_angle_gamma 90.00
_cell_formula_units_Z 4
_cell_length_a 9.8782(6)
_cell_length_b 14.1720(6)
_cell_length_c 10.8753(6)
_cell_measurement_reflns_used 2558
_cell_measurement_temperature 298(2)
_cell_measurement_theta_max 28.9370
_cell_measurement_theta_min 3.6470
_cell_volume 1403.00(15)
_computing_structure_refinement 'SHELXL-97 (Sheldrick, 1997)'
_computing_structure_solution 'SHELXS-97 (Sheldrick, 1990)'
_diffrn_ambient_temperature 298(2)
_diffrn_measured_fraction_theta_full 0.999
_diffrn_measured_fraction_theta_max 0.999
_diffrn_measurement_device_type 'Xcalibur, Eos, Gemini'
_diffrn_measurement_method '\w scans'
_diffrn_radiation_monochromator graphite
_diffrn_radiation_source 'fine-focus sealed tube'
_diffrn_radiation_type MoK\a
_diffrn_radiation_wavelength 0.71073
_diffrn_reflns_av_R_equivalents 0.0209
_diffrn_reflns_av_sigmaI/netI 0.0253
_diffrn_reflns_limit_h_max 11
_diffrn_reflns_limit_h_min -12
_diffrn_reflns_limit_k_max 16
_diffrn_reflns_limit_k_min -17
_diffrn_reflns_limit_l_max 10
_diffrn_reflns_limit_l_min -13
_diffrn_reflns_number 5810
_diffrn_reflns_theta_full 26.37
_diffrn_reflns_theta_max 26.37
_diffrn_reflns_theta_min 2.87
_exptl_absorpt_coefficient_mu 0.426
_exptl_absorpt_correction_T_max 1.00000
_exptl_absorpt_correction_T_min 0.87589
_exptl_absorpt_correction_type multi-scan
_exptl_absorpt_process_details SADABS
_exptl_crystal_colour COLORLES
_exptl_crystal_density_diffrn 1.443
_exptl_crystal_density_method 'not measured'
_exptl_crystal_description BLOCK
_exptl_crystal_F_000 640
_exptl_crystal_size_max 0.22
_exptl_crystal_size_mid 0.22
_exptl_crystal_size_min 0.20
_refine_diff_density_max 0.249
_refine_diff_density_min -0.479
_refine_diff_density_rms 0.075
_refine_ls_extinction_method none
_refine_ls_goodness_of_fit_ref 1.093
_refine_ls_hydrogen_treatment mixed
_refine_ls_matrix_type full
_refine_ls_number_parameters 178
_refine_ls_number_reflns 2870
_refine_ls_number_restraints 0
_refine_ls_restrained_S_all 1.093
_refine_ls_R_factor_all 0.0454
_refine_ls_R_factor_gt 0.0385
_refine_ls_shift/su_max 0.000
_refine_ls_shift/su_mean 0.000
_refine_ls_structure_factor_coef Fsqd
_refine_ls_weighting_details 'calc w=1/[\s^2^(Fo^2^)+(0.0514P)^2^+0.3887P] where P=(Fo^2^+2Fc^2^)/3'
_refine_ls_weighting_scheme calc
_refine_ls_wR_factor_gt 0.0975
_refine_ls_wR_factor_ref 0.1031
_reflns_number_gt 2483
_reflns_number_total 2870
_reflns_threshold_expression >2sigma(I)
_cod_data_source_file zx5004.cif
_cod_data_source_block 2ClBSACPR
_cod_original_cell_volume 1402.98(12)
_cod_original_sg_symbol_H-M P121/c1
_cod_database_code 1542818
_publcif_datablock.id {a30a02d8-6f92-42e6-ac6b-60c701facf4a}

loop_
_symmetry_equiv_pos_as_xyz
'x, y, z'
'-x, y+1/2, -z+1/2'
'-x, -y, -z'
'x, -y-1/2, z-1/2'

loop_
_atom_site_label
_atom_site_type_symbol
_atom_site_fract_x
_atom_site_fract_y
_atom_site_fract_z
_atom_site_U_iso_or_equiv
_atom_site_adp_type
_atom_site_occupancy
_atom_site_symmetry_multiplicity
_atom_site_calc_flag
_atom_site_refinement_flags
S1 S 0.88136(5) 0.24056(3) 0.00962(4) 0.03143(14) Uani 1 1 d .
Cl1 Cl 1.11885(6) 0.31602(4) -0.10232(6) 0.05419(18) Uani 1 1 d .
O3 O 0.53802(18) 0.37511(10) 0.98172(13) 0.0492(4) Uani 1 1 d .
O2 O 0.80116(16) 0.25905(10) -0.12931(13) 0.0427(3) Uani 1 1 d .
N1 N 0.7628(2) 0.23340(13) 0.07521(18) 0.0398(4) Uani 1 1 d .
H1A H 0.689(3) 0.2760(17) 0.045(2) 0.048 Uiso 1 1 d .
H1B H 0.797(3) 0.2214(17) 0.155(2) 0.048 Uiso 1 1 d .
N2 N 0.39497(19) 0.47318(11) 0.82491(15) 0.0422(4) Uani 1 1 d .
H2A H 0.4202 0.5170 0.8843 0.051 Uiso 1 1 calc R
C1 C 0.99475(18) 0.34009(12) 0.08009(16) 0.0301(4) Uani 1 1 d .
C7 C 0.4489(2) 0.38834(13) 0.86453(18) 0.0370(4) Uani 1 1 d .
O1 O 0.97322(16) 0.15904(9) 0.04756(16) 0.0488(4) Uani 1 1 d .
C6 C 0.9817(2) 0.38791(13) 0.18640(17) 0.0388(4) Uani 1 1 d .
H6 H 0.9127 0.3683 0.2197 0.047 Uiso 1 1 calc R
C2 C 1.0992(2) 0.37035(13) 0.03259(18) 0.0361(4) Uani 1 1 d .
C12 C 0.2965(2) 0.50019(16) 0.6900(2) 0.0490(5) Uani 1 1 d .
H12A H 0.2686 0.5657 0.6907 0.059 Uiso 1 1 calc R
H12B H 0.2079 0.4624 0.6637 0.059 Uiso 1 1 calc R
C5 C 1.0706(3) 0.46446(15) 0.2428(2) 0.0507(5) Uani 1 1 d .
H5 H 1.0612 0.4964 0.3138 0.061 Uiso 1 1 calc R
C9 C 0.4531(2) 0.31855(15) 0.6516(2) 0.0447(5) Uani 1 1 d .
H9A H 0.5545 0.3396 0.6875 0.054 Uiso 1 1 calc R
H9B H 0.4504 0.2569 0.6119 0.054 Uiso 1 1 calc R
C10 C 0.3633(3) 0.38646(16) 0.5430(2) 0.0531(6) Uani 1 1 d .
H10A H 0.2626 0.3643 0.5054 0.064 Uiso 1 1 calc R
H10B H 0.4005 0.3852 0.4726 0.064 Uiso 1 1 calc R
C8 C 0.4020(2) 0.30847(14) 0.76585(19) 0.0441(5) Uani 1 1 d .
H8A H 0.2956 0.3044 0.7293 0.053 Uiso 1 1 calc R
H8B H 0.4403 0.2499 0.8125 0.053 Uiso 1 1 calc R
C3 C 1.1882(2) 0.44687(15) 0.0899(2) 0.0498(5) Uani 1 1 d .
H3 H 1.2582 0.4668 0.0580 0.060 Uiso 1 1 calc R
C11 C 0.3639(3) 0.48789(16) 0.5881(2) 0.0521(5) Uani 1 1 d .
H11A H 0.4644 0.5105 0.6258 0.063 Uiso 1 1 calc R
H11B H 0.3103 0.5266 0.5109 0.063 Uiso 1 1 calc R
C4 C 1.1723(3) 0.49336(15) 0.1947(2) 0.0542(6) Uani 1 1 d .
H4 H 1.2316 0.5451 0.2331 0.065 Uiso 1 1 calc R

loop_
_atom_site_aniso_label
_atom_site_aniso_U_11
_atom_site_aniso_U_22
_atom_site_aniso_U_33
_atom_site_aniso_U_23
_atom_site_aniso_U_13
_atom_site_aniso_U_12
S1 0.0345(2) 0.0300(2) 0.0307(2) -0.00086(16) 0.01362(18) -0.00041(17)
Cl1 0.0570(3) 0.0622(4) 0.0593(3) -0.0022(3) 0.0400(3) 0.0006(3)
O3 0.0688(10) 0.0419(8) 0.0327(7) -0.0008(6) 0.0151(7) 0.0099(7)
O2 0.0435(7) 0.0539(8) 0.0287(7) -0.0045(6) 0.0117(6) -0.0061(6)
N1 0.0392(9) 0.0446(9) 0.0378(9) 0.0043(7) 0.0175(7) -0.0019(7)
N2 0.0559(10) 0.0352(8) 0.0331(8) -0.0044(7) 0.0143(7) 0.0062(7)
C1 0.0310(8) 0.0289(8) 0.0281(8) 0.0039(7) 0.0088(7) 0.0030(7)
C7 0.0460(10) 0.0360(10) 0.0344(9) -0.0013(8) 0.0215(8) -0.0002(8)
O1 0.0524(8) 0.0315(7) 0.0640(9) 0.0019(6) 0.0242(7) 0.0074(6)
C6 0.0451(10) 0.0395(10) 0.0304(9) -0.0006(8) 0.0129(8) 0.0010(8)
C2 0.0335(9) 0.0368(9) 0.0375(9) 0.0051(8) 0.0133(8) 0.0034(7)
C12 0.0503(12) 0.0453(12) 0.0444(11) -0.0003(9) 0.0107(9) 0.0120(9)
C5 0.0599(13) 0.0414(11) 0.0405(11) -0.0094(9) 0.0083(10) 0.0000(10)
C9 0.0466(11) 0.0471(11) 0.0435(11) -0.0121(9) 0.0208(9) 0.0016(9)
C10 0.0668(14) 0.0595(14) 0.0351(10) -0.0057(10) 0.0219(10) -0.0040(11)
C8 0.0582(12) 0.0341(10) 0.0415(11) -0.0052(8) 0.0211(9) -0.0034(9)
C3 0.0379(11) 0.0472(12) 0.0591(13) 0.0095(10) 0.0132(10) -0.0066(9)
C11 0.0651(14) 0.0502(12) 0.0368(11) 0.0048(9) 0.0151(10) -0.0015(11)
C4 0.0515(13) 0.0397(11) 0.0553(13) -0.0033(10) 0.0031(10) -0.0097(10)

loop_
_atom_type_symbol
_atom_type_description
_atom_type_scat_dispersion_real
_atom_type_scat_dispersion_imag
_atom_type_scat_source
C C 0.0033 0.0016 'International Tables Vol C Tables 4.2.6.8 and 6.1.1.4'
H H 0.0000 0.0000 'International Tables Vol C Tables 4.2.6.8 and 6.1.1.4'
N N 0.0061 0.0033 'International Tables Vol C Tables 4.2.6.8 and 6.1.1.4'
O O 0.0106 0.0060 'International Tables Vol C Tables 4.2.6.8 and 6.1.1.4'
S S 0.1246 0.1234 'International Tables Vol C Tables 4.2.6.8 and 6.1.1.4'
Cl Cl 0.1484 0.1585 'International Tables Vol C Tables 4.2.6.8 and 6.1.1.4'

loop_
_geom_angle_atom_site_label_1
_geom_angle_atom_site_label_2
_geom_angle_atom_site_label_3
_geom_angle
O1 S1 O2 118.84(9)
O1 S1 N1 108.32(9)
O2 S1 N1 106.41(9)
O1 S1 C1 107.09(8)
O2 S1 C1 107.90(8)
N1 S1 C1 107.86(9)
S1 N1 H1A 114.9(15)
S1 N1 H1B 114.5(17)
H1A N1 H1B 118(2)
C7 N2 C12 126.44(16)
C7 N2 H2A 116.8
C12 N2 H2A 116.8
C2 C1 C6 118.80(17)
C2 C1 S1 121.26(14)
C6 C1 S1 119.93(14)
O3 C7 N2 120.35(17)
O3 C7 C8 120.97(17)
N2 C7 C8 118.68(17)
C5 C6 C1 120.27(19)
C5 C6 H6 119.9
C1 C6 H6 119.9
C3 C2 C1 120.54(18)
C3 C2 Cl1 118.01(15)
C1 C2 Cl1 121.42(14)
N2 C12 C11 113.33(18)
N2 C12 H12A 108.9
C11 C12 H12A 108.9
N2 C12 H12B 108.9
C11 C12 H12B 108.9
H12A C12 H12B 107.7
C4 C5 C6 120.1(2)
C4 C5 H5 119.9
C6 C5 H5 119.9
C10 C9 C8 114.67(18)
C10 C9 H9A 108.6
C8 C9 H9A 108.6
C10 C9 H9B 108.6
C8 C9 H9B 108.6
H9A C9 H9B 107.6
C9 C10 C11 114.99(17)
C9 C10 H10A 108.5
C11 C10 H10A 108.5
C9 C10 H10B 108.5
C11 C10 H10B 108.5
H10A C10 H10B 107.5
C7 C8 C9 113.88(17)
C7 C8 H8A 108.8
C9 C8 H8A 108.8
C7 C8 H8B 108.8
C9 C8 H8B 108.8
H8A C8 H8B 107.7
C4 C3 C2 119.5(2)
C4 C3 H3 120.3
C2 C3 H3 120.3
C12 C11 C10 113.55(19)
C12 C11 H11A 108.9
C10 C11 H11A 108.9
C12 C11 H11B 108.9
C10 C11 H11B 108.9
H11A C11 H11B 107.7
C5 C4 C3 120.8(2)
C5 C4 H4 119.6
C3 C4 H4 119.6

loop_
_geom_bond_atom_site_label_1
_geom_bond_atom_site_label_2
_geom_bond_distance
S1 O1 1.4274(14)
S1 O2 1.4315(14)
S1 N1 1.5934(17)
S1 C1 1.7791(18)
Cl1 C2 1.7334(19)
O3 C7 1.250(2)
N1 H1A 0.91(2)
N1 H1B 0.81(2)
N2 C7 1.318(2)
N2 C12 1.462(2)
N2 H2A 0.8600
C1 C2 1.389(2)
C1 C6 1.389(2)
C7 C8 1.504(3)
C6 C5 1.381(3)
C6 H6 0.9300
C2 C3 1.383(3)
C12 C11 1.508(3)
C12 H12A 0.9700
C12 H12B 0.9700
C5 C4 1.363(3)
C5 H5 0.9300
C9 C10 1.514(3)
C9 C8 1.519(3)
C9 H9A 0.9700
C9 H9B 0.9700
C10 C11 1.518(3)
C10 H10A 0.9700
C10 H10B 0.9700
C8 H8A 0.9700
C8 H8B 0.9700
C3 C4 1.376(3)
C3 H3 0.9300
C11 H11A 0.9700
C11 H11B 0.9700
C4 H4 0.9300
